data_1526370
loop_
_publ_author_name
'Rocker, F.'
'Tremel, W.'

_publ_section_title
;
 Synthesis and structure of Th Te2 I2
;
_journal_name_full 'Zeitschrift fuer Anorganische und Allgemeine Chemie'
_journal_page_first 1305
_journal_page_last 1308
_journal_volume 627
_journal_year 2001
_chemical_formula_sum 'I2 Te2 Th'
_chemical_name_systematic 'Th Te2 I2'
_space_group_IT_number 12
_symmetry_space_group_name_Hall '-C 2y'
_symmetry_space_group_name_H-M 'C 1 2/m 1'
_cell_angle_alpha 90
_cell_angle_beta 111.27
_cell_angle_gamma 90
_cell_formula_units_Z 4
_cell_length_a 7.642
_cell_length_b 14.336
_cell_length_c 7.727
_cell_volume 788.872
_citation_journal_id_ASTM ZAACAB
_cod_data_source_file Rocker_ZAACAB_2001_1998.cif
_cod_data_source_block I2Te2Th1
_cod_original_cell_volume 788.8721
_cod_original_formula_sum 'I2 Te2 Th1'
_cod_database_code 1526370

loop_
_symmetry_equiv_pos_as_xyz
x,y,z
-x,y,-z
-x,-y,-z
x,-y,z
x+1/2,y+1/2,z
-x+1/2,y+1/2,-z
-x+1/2,-y+1/2,-z
x+1/2,-y+1/2,z

loop_
_atom_site_label
_atom_site_type_symbol
_atom_site_fract_x
_atom_site_fract_y
_atom_site_fract_z
_atom_site_occupancy
_atom_site_U_iso_or_equiv
Te1 Te-1 0.1343 0 0.3451 1 0.0
Th1 Th+4 0 0.1415 0 1 0.0
Te2 Te-1 0.6537 0 0.875 1 0.0
I1 I-1 0.2289 0.2077 0.7451 1 0.0
